data_1001222
loop_
_publ_author_name
'Mechel, C'
'Raveau, B'

_publ_section_title
;
Les oxydes A~2~ Ba Cu O~5~ (A = Y,Sm,Eu,Gd,Dy,Ho,Er,Yb)
;
_journal_coden_ASTM JSSCBI
_journal_name_full 'Journal of Solid State Chemistry'
_journal_page_first 73
_journal_page_last 80
_journal_paper_doi 10.1016/0022-4596(82)90216-X
_journal_volume 43
_journal_year 1982
_chemical_formula_structural 'GD2 BA CU O5'
_chemical_formula_sum 'Ba Cu Gd2 O5'
_chemical_name_systematic 'DIGADOLINIUM BARIUM COPPER OXIDE'
_space_group_IT_number 62
_symmetry_cell_setting orthorhombic
_symmetry_Int_Tables_number 62
_symmetry_space_group_name_Hall '-P 2c 2ab'
_symmetry_space_group_name_H-M 'P b n m'
_cell_angle_alpha 90
_cell_angle_beta 90
_cell_angle_gamma 90
_cell_formula_units_Z 4
_cell_length_a 7.226(2)
_cell_length_b 12.321(2)
_cell_length_c 5.724(2)
_cell_volume 509.6
_exptl_crystal_density_meas 7.75
_refine_ls_R_factor_all 0.072
_cod_database_code 1001222

loop_
_symmetry_equiv_pos_as_xyz
x,y,z
1/2-x,1/2+y,1/2-z
-x,-y,1/2+z
1/2+x,1/2-y,-z
-x,-y,-z
1/2+x,1/2-y,1/2+z
x,y,1/2-z
1/2-x,1/2+y,z

loop_
_atom_site_label
_atom_site_type_symbol
_atom_site_symmetry_multiplicity
_atom_site_Wyckoff_symbol
_atom_site_fract_x
_atom_site_fract_y
_atom_site_fract_z
_atom_site_occupancy
_atom_site_attached_hydrogens
_atom_site_calc_flag
Gd1 Gd3+ 4 c 0.118(1) 0.2917(5) 0.25 1. 0 d
Gd2 Gd3+ 4 c 0.3959(9) 0.0726(6) 0.25 1. 0 d
Ba1 Ba2+ 4 c 0.9284(7) 0.9069(5) 0.25 1. 0 d
Cu1 Cu2+ 4 c 0.731(1) 0.660(1) 0.25 1. 0 d
O1 O2- 8 d 0.173(5) 0.447(3) -0.023(3) 1. 0 d
O2 O2- 8 d 0.399(6) 0.229(2) 0.462(3) 1. 0 d
O3 O2- 4 c 0.088(5) 0.083(5) 0.25 1. 0 d

loop_
_atom_type_symbol
_atom_type_oxidation_number
Gd3+ 3.000
Ba2+ 2.000
Cu2+ 2.000
O2- -2.000
